data_7132131
loop_
_publ_author_name
'Breitwieser, Kevin'
'Dankert, Fabian'
'Gruenwald, Annette'
'Mayer, Paula R.'
'Heinemann, Frank'
'Munz, Dominik'

_publ_section_title
;
 Swift C--C Bond Insertion by a 12-Electron Palladium(0) Surrogate
;
_journal_name_full 'Chemical Communications'
_journal_paper_doi 10.1039/D3CC03964A
_journal_year 2023
_chemical_formula_moiety 'C48 H62 N2 Pd, 2(C2.5 H2.5 N0.5)'
_chemical_formula_sum 'C53 H67 N3 Pd'
_chemical_formula_weight 852.49
_chemical_properties_physical Air-sensitive,Moisture-sensitive,Hygroscopic
_space_group_crystal_system monoclinic
_space_group_IT_number 15
_space_group_name_Hall '-C 2yc'
_space_group_name_H-M_alt 'C 1 2/c 1'
_atom_sites_solution_hydrogens geom
_audit_creation_date 2018-10-23
_audit_creation_method
;
Olex2 1.2
(compiled 2018.05.29 svn.r3508 for OlexSys, GUI svn.r5506)
;
_audit_update_record
;
2023-08-11 deposited with the CCDC.	2023-09-14 downloaded from the CCDC.
;
_cell_angle_alpha 90
_cell_angle_beta 103.994(2)
_cell_angle_gamma 90
_cell_formula_units_Z 8
_cell_length_a 21.1187(8)
_cell_length_b 13.1872(6)
_cell_length_c 32.3582(13)
_cell_measurement_reflns_used 9360
_cell_measurement_temperature 100(2)
_cell_measurement_theta_max 29.58
_cell_measurement_theta_min 2.38
_cell_volume 8744.2(6)
_computing_cell_refinement 'Bruker SAINT'
_computing_data_collection 'Bruker APEX3'
_computing_data_reduction 'Bruker SAINT'
_computing_molecular_graphics 'SHELXTL 6.12 (Bruker AXS, 2002)'
_computing_publication_material 'Olex2 (Dolomanov et al., 2009)'
_computing_structure_refinement 'SHELXL-2016/6 (Sheldrick, 2015)'
_computing_structure_solution 'SHELX XT 2014/5 (Sheldrick, 2015)'
_diffrn_ambient_temperature 100(2)
_diffrn_detector_area_resol_mean 83.33
_diffrn_measured_fraction_theta_full 0.999
_diffrn_measured_fraction_theta_max 0.999
_diffrn_measurement_device_type 'Bruker Smart APEX II'
_diffrn_measurement_method '\f and \w scans'
_diffrn_radiation_monochromator 'curved graphite'
_diffrn_radiation_source 'fine-focus sealed tube'
_diffrn_radiation_type MoK\a
_diffrn_radiation_wavelength 0.71073
_diffrn_reflns_av_R_equivalents 0.0242
_diffrn_reflns_av_unetI/netI 0.0207
_diffrn_reflns_Laue_measured_fraction_full 0.999
_diffrn_reflns_Laue_measured_fraction_max 0.999
_diffrn_reflns_limit_h_max 27
_diffrn_reflns_limit_h_min -27
_diffrn_reflns_limit_k_max 16
_diffrn_reflns_limit_k_min -16
_diffrn_reflns_limit_l_max 41
_diffrn_reflns_limit_l_min -40
_diffrn_reflns_number 71739
_diffrn_reflns_point_group_measured_fraction_full 0.999
_diffrn_reflns_point_group_measured_fraction_max 0.999
_diffrn_reflns_theta_full 25.242
_diffrn_reflns_theta_max 27.102
_diffrn_reflns_theta_min 2.094
_diffrn_standards_number 0
_exptl_absorpt_coefficient_mu 0.464
_exptl_absorpt_correction_T_max 0.7459
_exptl_absorpt_correction_T_min 0.7095
_exptl_absorpt_correction_type multi-scan
_exptl_absorpt_process_details
;
SADABS-2014/5 (Bruker,2014/5) was used for absorption correction.
wR2(int) was 0.0428 before and 0.0393 after correction.
The Ratio of minimum to maximum transmission is 0.9512.
The \l/2 correction factor is Not present.
;
_exptl_crystal_colour yellow
_exptl_crystal_density_diffrn 1.295
_exptl_crystal_description block
_exptl_crystal_F_000 3616
_exptl_crystal_size_max 0.32
_exptl_crystal_size_mid 0.16
_exptl_crystal_size_min 0.12
_refine_diff_density_max 0.824
_refine_diff_density_min -1.782
_refine_diff_density_rms 0.098
_refine_ls_extinction_method none
_refine_ls_goodness_of_fit_ref 1.474
_refine_ls_hydrogen_treatment constr
_refine_ls_matrix_type full
_refine_ls_number_parameters 528
_refine_ls_number_reflns 9630
_refine_ls_number_restraints 0
_refine_ls_restrained_S_all 1.474
_refine_ls_R_factor_all 0.0689
_refine_ls_R_factor_gt 0.0660
_refine_ls_shift/su_max 0.001
_refine_ls_shift/su_mean 0.000
_refine_ls_structure_factor_coef Fsqd
_refine_ls_weighting_details 'w=1/[\s^2^(Fo^2^)+75.1704P] where P=(Fo^2^+2Fc^2^)/3'
_refine_ls_weighting_scheme calc
_refine_ls_wR_factor_gt 0.1356
_refine_ls_wR_factor_ref 0.1364
_reflns_Friedel_coverage 0.000
_reflns_number_gt 9167
_reflns_number_total 9630
_reflns_threshold_expression 'I > 2\s(I)'
_cod_data_source_file d3cc03964a2.cif
_cod_data_source_block aag1807
_cod_database_code 7132131
_shelx_shelxl_version_number 2016/6
_shelx_space_group_comment
;
The symmetry employed for this shelxl refinement is uniquely defined
by the following loop, which should always be used as a source of
symmetry information in preference to the above space-group names.
They are only intended as comments.
;
_shelx_estimated_absorpt_t_max 0.946
_shelx_estimated_absorpt_t_min 0.866
_olex2_refinement_description
;
1. Fixed Uiso
 At 1.2 times of:
  All C(H) groups, All C(H,H) groups, All N(H) groups
 At 1.5 times of:
  All C(H,H,H) groups
2. Shared sites
{N100, C100}
{N200, C200}
3. Uiso/Uaniso restraints and constraints
Uanis(N100) = Uanis(C100)
Uanis(N200) = Uanis(C200)
4. Others
 Fixed Sof: N100(0.5) H100(0.5) C100(0.5) H10A(0.5) H101(0.5) H10B(0.5)
 H102(0.5) N200(0.5) C200(0.5) H200(0.5) H201(0.5) H20D(0.5) H202(0.5) H20E(0.5)
5.a Ternary CH refined with riding coordinates:
 C12(H12), C15(H15), C31(H31), C34(H34)
5.b Secondary CH2 refined with riding coordinates:
 C3(H3A,H3B)
5.c Aromatic/amide H refined with riding coordinates:
 C8(H8), C9(H9), C10(H10), C27(H27), C28(H28), C29(H29), C38(H38), C39(H39),
 C40(H40), C41(H41), C44(H44), C45(H45), C46(H46), C47(H47), N100(H100),
 C100(H10A), C101(H101), C101(H10B), C102(H102), C200(H200), C201(H201),
 C201(H20D), C202(H202), C202(H20E)
5.d Idealised Me refined as rotating group:
 C13(H13A,H13B,H13C), C14(H14A,H14B,H14C), C16(H16A,H16B,H16C), C17(H17A,H17B,
 H17C), C18(H18A,H18B,H18C), C19(H19A,H19B,H19C), C20(H20A,H20B,H20C), C22(H22A,
 H22B,H22C), C23(H23A,H23B,H23C), C24(H24A,H24B,H24C), C32(H32A,H32B,H32C),
 C33(H33A,H33B,H33C), C35(H35A,H35B,H35C), C36(H36A,H36B,H36C)
;
_olex2_submission_special_instructions 'No special instructions were received'

loop_
_space_group_symop_operation_xyz
'x, y, z'
'-x, y, -z+1/2'
'x+1/2, y+1/2, z'
'-x+1/2, y+1/2, -z+1/2'
'-x, -y, -z'
'x, -y, z-1/2'
'-x+1/2, -y+1/2, -z'
'x+1/2, -y+1/2, z-1/2'

loop_
_atom_site_label
_atom_site_type_symbol
_atom_site_fract_x
_atom_site_fract_y
_atom_site_fract_z
_atom_site_U_iso_or_equiv
_atom_site_adp_type
_atom_site_occupancy
_atom_site_site_symmetry_order
_atom_site_calc_flag
_atom_site_refinement_flags_posn
_atom_site_refinement_flags_adp
_atom_site_refinement_flags_occupancy
_atom_site_disorder_assembly
_atom_site_disorder_group
Pd1 Pd 0.28108(2) 0.54737(2) 0.61362(2) 0.01480(9) Uani 1 1 d . . . . .
N1 N 0.15235(16) 0.6604(3) 0.61906(11) 0.0146(7) Uani 1 1 d . . . . .
N2 N 0.23799(16) 0.4112(3) 0.63582(11) 0.0145(7) Uani 1 1 d . . . . .
C1 C 0.2030(2) 0.6020(3) 0.63373(13) 0.0145(8) Uani 1 1 d . . . . .
C2 C 0.0902(2) 0.6260(3) 0.63185(14) 0.0196(9) Uani 1 1 d . . . . .
C3 C 0.1210(2) 0.5738(3) 0.67389(13) 0.0169(8) Uani 1 1 d . . . . .
H3A H 0.093649 0.516119 0.678781 0.020 Uiso 1 1 calc R . . . .
H3B H 0.125724 0.622001 0.697902 0.020 Uiso 1 1 calc R . . . .
C4 C 0.18866(19) 0.5359(3) 0.66997(13) 0.0146(8) Uani 1 1 d . . . . .
C5 C 0.19884(19) 0.4228(3) 0.66093(13) 0.0144(8) Uani 1 1 d . . . . .
C6 C 0.15004(19) 0.7427(3) 0.58849(13) 0.0147(8) Uani 1 1 d . . . . .
C7 C 0.1528(2) 0.8438(3) 0.60378(13) 0.0176(8) Uani 1 1 d . . . . .
C8 C 0.1501(2) 0.9223(3) 0.57440(14) 0.0190(9) Uani 1 1 d . . . . .
H8 H 0.152849 0.990512 0.584128 0.023 Uiso 1 1 calc R . . . .
C9 C 0.1435(2) 0.9034(3) 0.53184(14) 0.0215(9) Uani 1 1 d . . . . .
H9 H 0.140696 0.958050 0.512345 0.026 Uiso 1 1 calc R . . . .
C10 C 0.1410(2) 0.8044(4) 0.51755(14) 0.0210(9) Uani 1 1 d . . . . .
H10 H 0.136585 0.791856 0.488076 0.025 Uiso 1 1 calc R . . . .
C11 C 0.1448(2) 0.7228(3) 0.54515(13) 0.0177(8) Uani 1 1 d . . . . .
C12 C 0.1595(2) 0.8763(3) 0.65010(14) 0.0228(9) Uani 1 1 d . . . . .
H12 H 0.158381 0.814084 0.667556 0.027 Uiso 1 1 calc R . . . .
C13 C 0.1023(3) 0.9454(4) 0.65396(16) 0.0321(11) Uani 1 1 d . . . . .
H13A H 0.107068 1.011827 0.641461 0.048 Uiso 1 1 calc GR . . . .
H13B H 0.102413 0.953831 0.684070 0.048 Uiso 1 1 calc GR . . . .
H13C H 0.060989 0.914500 0.638791 0.048 Uiso 1 1 calc GR . . . .
C14 C 0.2228(3) 0.9326(4) 0.66886(16) 0.0296(11) Uani 1 1 d . . . . .
H14A H 0.259749 0.886002 0.671451 0.044 Uiso 1 1 calc GR . . . .
H14B H 0.222083 0.958822 0.697070 0.044 Uiso 1 1 calc GR . . . .
H14C H 0.227445 0.989079 0.650142 0.044 Uiso 1 1 calc GR . . . .
C15 C 0.1455(2) 0.6169(3) 0.52592(13) 0.0202(9) Uani 1 1 d . . . . .
H15 H 0.151862 0.565770 0.549393 0.024 Uiso 1 1 calc R . . . .
C16 C 0.0805(3) 0.5943(4) 0.49361(15) 0.0311(11) Uani 1 1 d . . . . .
H16A H 0.044611 0.598714 0.507853 0.047 Uiso 1 1 calc GR . . . .
H16B H 0.081934 0.525868 0.482027 0.047 Uiso 1 1 calc GR . . . .
H16C H 0.073686 0.643848 0.470387 0.047 Uiso 1 1 calc GR . . . .
C17 C 0.2023(2) 0.6077(4) 0.50424(15) 0.0267(10) Uani 1 1 d . . . . .
H17A H 0.196899 0.657848 0.481286 0.040 Uiso 1 1 calc GR . . . .
H17B H 0.202683 0.539427 0.492368 0.040 Uiso 1 1 calc GR . . . .
H17C H 0.243565 0.620067 0.525196 0.040 Uiso 1 1 calc GR . . . .
C18 C 0.0549(2) 0.5521(4) 0.59771(15) 0.0264(10) Uani 1 1 d . . . . .
H18A H 0.018068 0.521497 0.606620 0.040 Uiso 1 1 calc GR . . . .
H18B H 0.085233 0.498771 0.593747 0.040 Uiso 1 1 calc GR . . . .
H18C H 0.038814 0.588541 0.570820 0.040 Uiso 1 1 calc GR . . . .
C19 C 0.0437(2) 0.7096(4) 0.63658(17) 0.0295(11) Uani 1 1 d . . . . .
H19A H 0.003230 0.679862 0.640814 0.044 Uiso 1 1 calc GR . . . .
H19B H 0.033970 0.751456 0.610799 0.044 Uiso 1 1 calc GR . . . .
H19C H 0.063782 0.751731 0.661215 0.044 Uiso 1 1 calc GR . . . .
C20 C 0.2419(2) 0.5682(3) 0.70967(13) 0.0201(9) Uani 1 1 d . . . . .
H20A H 0.230532 0.542932 0.735418 0.030 Uiso 1 1 calc GR . . . .
H20B H 0.244879 0.642390 0.710840 0.030 Uiso 1 1 calc GR . . . .
H20C H 0.284047 0.539832 0.707866 0.030 Uiso 1 1 calc GR . . . .
C21 C 0.1662(2) 0.3382(3) 0.68223(13) 0.0161(8) Uani 1 1 d . . . . .
C22 C 0.0937(2) 0.3262(4) 0.65718(15) 0.0227(9) Uani 1 1 d . . . . .
H22A H 0.091639 0.318101 0.626782 0.034 Uiso 1 1 calc GR . . . .
H22B H 0.069047 0.386695 0.661424 0.034 Uiso 1 1 calc GR . . . .
H22C H 0.074834 0.266360 0.667582 0.034 Uiso 1 1 calc GR . . . .
C23 C 0.1679(2) 0.3655(3) 0.72901(14) 0.0217(9) Uani 1 1 d . . . . .
H23A H 0.143710 0.314321 0.740914 0.033 Uiso 1 1 calc GR . . . .
H23B H 0.147860 0.432152 0.730033 0.033 Uiso 1 1 calc GR . . . .
H23C H 0.213304 0.367241 0.745700 0.033 Uiso 1 1 calc GR . . . .
C24 C 0.1958(2) 0.2308(3) 0.68418(15) 0.0236(10) Uani 1 1 d . . . . .
H24A H 0.242546 0.233970 0.697863 0.035 Uiso 1 1 calc GR . . . .
H24B H 0.189671 0.203998 0.655232 0.035 Uiso 1 1 calc GR . . . .
H24C H 0.174041 0.186252 0.700679 0.035 Uiso 1 1 calc GR . . . .
C25 C 0.2630(2) 0.3137(3) 0.62602(14) 0.0158(8) Uani 1 1 d . . . . .
C26 C 0.2284(2) 0.2573(3) 0.59104(13) 0.0169(8) Uani 1 1 d . . . . .
C27 C 0.2561(2) 0.1680(3) 0.58107(15) 0.0220(9) Uani 1 1 d . . . . .
H27 H 0.233552 0.128725 0.557471 0.026 Uiso 1 1 calc R . . . .
C28 C 0.3161(2) 0.1354(4) 0.60502(16) 0.0265(10) Uani 1 1 d . . . . .
H28 H 0.334202 0.073345 0.598285 0.032 Uiso 1 1 calc R . . . .
C29 C 0.3496(2) 0.1936(4) 0.63871(16) 0.0256(10) Uani 1 1 d . . . . .
H29 H 0.390548 0.170252 0.655061 0.031 Uiso 1 1 calc R . . . .
C30 C 0.3253(2) 0.2853(3) 0.64957(14) 0.0185(9) Uani 1 1 d . . . . .
C31 C 0.1643(2) 0.2942(3) 0.56263(14) 0.0201(9) Uani 1 1 d . . . . .
H31 H 0.148874 0.352929 0.577164 0.024 Uiso 1 1 calc R . . . .
C32 C 0.1111(2) 0.2132(4) 0.55493(15) 0.0240(10) Uani 1 1 d . . . . .
H32A H 0.122934 0.157989 0.537994 0.036 Uiso 1 1 calc GR . . . .
H32B H 0.069578 0.243172 0.539525 0.036 Uiso 1 1 calc GR . . . .
H32C H 0.106479 0.186534 0.582322 0.036 Uiso 1 1 calc GR . . . .
C33 C 0.1760(3) 0.3324(4) 0.52027(15) 0.0284(11) Uani 1 1 d . . . . .
H33A H 0.189935 0.275670 0.505003 0.043 Uiso 1 1 calc GR . . . .
H33B H 0.210000 0.384589 0.525894 0.043 Uiso 1 1 calc GR . . . .
H33C H 0.135462 0.361168 0.502875 0.043 Uiso 1 1 calc GR . . . .
C34 C 0.3663(2) 0.3520(4) 0.68432(15) 0.0260(10) Uani 1 1 d . . . . .
H34 H 0.349759 0.422941 0.678665 0.031 Uiso 1 1 calc R . . . .
C35 C 0.3609(3) 0.3244(5) 0.72898(17) 0.0427(15) Uani 1 1 d . . . . .
H35A H 0.316143 0.336191 0.731392 0.064 Uiso 1 1 calc GR . . . .
H35B H 0.391031 0.366551 0.749825 0.064 Uiso 1 1 calc GR . . . .
H35C H 0.372133 0.252768 0.734494 0.064 Uiso 1 1 calc GR . . . .
C36 C 0.4383(2) 0.3529(4) 0.68318(17) 0.0287(10) Uani 1 1 d . . . . .
H36A H 0.457211 0.285644 0.690911 0.043 Uiso 1 1 calc GR . . . .
H36B H 0.461739 0.403249 0.703484 0.043 Uiso 1 1 calc GR . . . .
H36C H 0.442028 0.370359 0.654433 0.043 Uiso 1 1 calc GR . . . .
C37 C 0.3548(2) 0.4884(3) 0.58790(13) 0.0161(8) Uani 1 1 d . . . . .
C38 C 0.3603(2) 0.3927(3) 0.57043(14) 0.0205(9) Uani 1 1 d . . . . .
H38 H 0.326456 0.344462 0.569030 0.025 Uiso 1 1 calc R . . . .
C39 C 0.4145(2) 0.3662(4) 0.55497(14) 0.0224(9) Uani 1 1 d . . . . .
H39 H 0.416962 0.300115 0.543749 0.027 Uiso 1 1 calc R . . . .
C40 C 0.4641(2) 0.4341(4) 0.55574(15) 0.0256(10) Uani 1 1 d . . . . .
H40 H 0.501293 0.414997 0.545877 0.031 Uiso 1 1 calc R . . . .
C41 C 0.4590(2) 0.5306(4) 0.57109(14) 0.0244(10) Uani 1 1 d . . . . .
H41 H 0.492448 0.578663 0.571048 0.029 Uiso 1 1 calc R . . . .
C42 C 0.4050(2) 0.5589(3) 0.58679(13) 0.0182(9) Uani 1 1 d . . . . .
C43 C 0.3929(2) 0.6607(4) 0.60052(13) 0.0196(9) Uani 1 1 d . . . . .
C44 C 0.4356(2) 0.7427(4) 0.60391(14) 0.0253(10) Uani 1 1 d . . . . .
H44 H 0.477129 0.733438 0.597962 0.030 Uiso 1 1 calc R . . . .
C45 C 0.4179(2) 0.8377(4) 0.61591(16) 0.0298(11) Uani 1 1 d . . . . .
H45 H 0.447107 0.893386 0.618160 0.036 Uiso 1 1 calc R . . . .
C46 C 0.3572(2) 0.8506(4) 0.62457(16) 0.0291(11) Uani 1 1 d . . . . .
H46 H 0.344459 0.915500 0.632398 0.035 Uiso 1 1 calc R . . . .
C47 C 0.3152(2) 0.7690(4) 0.62182(16) 0.0265(10) Uani 1 1 d . . . . .
H47 H 0.274183 0.778914 0.628402 0.032 Uiso 1 1 calc R . . . .
C48 C 0.3311(2) 0.6735(3) 0.60978(13) 0.0187(9) Uani 1 1 d . . . . .
N100 N 0.5607(2) 0.6185(4) 0.74040(16) 0.0347(11) Uani 0.5 1 d . . P A 1
H100 H 0.599172 0.619234 0.734378 0.042 Uiso 0.5 1 calc R . P A 1
C100 C 0.5607(2) 0.6185(4) 0.74040(16) 0.0347(11) Uani 0.5 1 d . . P A 2
H10A H 0.602232 0.619294 0.733899 0.042 Uiso 0.5 1 calc R . P A 2
C101 C 0.5551(3) 0.6183(4) 0.78126(17) 0.0369(13) Uani 1 1 d . . . . .
H101 H 0.593557 0.618659 0.803768 0.044 Uiso 0.5 1 calc R . P A 1
H10B H 0.593557 0.618659 0.803768 0.044 Uiso 0.5 1 calc R . P A 2
C102 C 0.4952(3) 0.6175(4) 0.79090(16) 0.0308(11) Uani 1 1 d . . . . .
H102 H 0.492934 0.616266 0.819857 0.037 Uiso 0.5 1 calc R . P B 1
N200 N 0.5437(3) -0.0049(6) 0.7869(2) 0.0618(18) Uani 0.5 1 d . . P C 1
C200 C 0.5437(3) -0.0049(6) 0.7869(2) 0.0618(18) Uani 0.5 1 d . . P C 2
H200 H 0.575625 -0.003920 0.813257 0.074 Uiso 0.5 1 calc R . P C 2
C201 C 0.5216(3) 0.0812(5) 0.7687(3) 0.066(2) Uani 1 1 d . . . . .
H201 H 0.536643 0.143594 0.782243 0.080 Uiso 0.5 1 calc R . P C 1
H20D H 0.536643 0.143594 0.782243 0.080 Uiso 0.5 1 calc R . P C 2
C202 C 0.5216(3) -0.0970(5) 0.7687(2) 0.0455(15) Uani 1 1 d . . . . .
H202 H 0.536957 -0.158941 0.782523 0.055 Uiso 0.5 1 calc R . P C 1
H20E H 0.536957 -0.158941 0.782523 0.055 Uiso 0.5 1 calc R . P C 2

loop_
_atom_site_aniso_label
_atom_site_aniso_U_11
_atom_site_aniso_U_22
_atom_site_aniso_U_33
_atom_site_aniso_U_23
_atom_site_aniso_U_13
_atom_site_aniso_U_12
Pd1 0.01240(14) 0.01606(15) 0.01750(15) -0.00114(14) 0.00667(11) -0.00294(13)
N1 0.0136(16) 0.0146(17) 0.0165(17) 0.0010(14) 0.0052(13) -0.0011(13)
N2 0.0117(15) 0.0152(17) 0.0189(17) -0.0052(14) 0.0080(13) 0.0004(13)
C1 0.0169(19) 0.0109(19) 0.0153(19) -0.0009(15) 0.0028(15) -0.0050(15)
C2 0.018(2) 0.018(2) 0.026(2) 0.0065(18) 0.0112(17) -0.0001(17)
C3 0.020(2) 0.014(2) 0.021(2) 0.0040(16) 0.0110(16) 0.0040(16)
C4 0.0149(18) 0.013(2) 0.0167(19) 0.0001(16) 0.0061(15) 0.0004(15)
C5 0.0147(18) 0.0139(19) 0.0138(19) 0.0007(15) 0.0016(15) -0.0011(15)
C6 0.0134(18) 0.0129(19) 0.018(2) 0.0032(16) 0.0040(15) 0.0005(15)
C7 0.0160(19) 0.018(2) 0.018(2) 0.0028(17) 0.0037(16) -0.0009(16)
C8 0.017(2) 0.014(2) 0.026(2) 0.0028(17) 0.0047(17) -0.0005(16)
C9 0.023(2) 0.018(2) 0.023(2) 0.0082(18) 0.0036(17) -0.0019(17)
C10 0.023(2) 0.024(2) 0.016(2) 0.0026(18) 0.0038(17) -0.0031(18)
C11 0.0168(19) 0.017(2) 0.018(2) -0.0001(17) 0.0025(16) -0.0062(16)
C12 0.034(2) 0.017(2) 0.018(2) 0.0021(17) 0.0061(18) 0.0055(19)
C13 0.047(3) 0.024(3) 0.029(3) 0.005(2) 0.017(2) 0.012(2)
C14 0.043(3) 0.015(2) 0.026(2) -0.0049(18) 0.000(2) 0.001(2)
C15 0.029(2) 0.015(2) 0.015(2) -0.0007(17) 0.0042(17) -0.0055(18)
C16 0.040(3) 0.026(3) 0.024(2) -0.001(2) 0.000(2) -0.014(2)
C17 0.040(3) 0.024(2) 0.020(2) -0.0008(19) 0.014(2) -0.003(2)
C18 0.016(2) 0.034(3) 0.029(2) 0.008(2) 0.0041(17) -0.006(2)
C19 0.024(2) 0.024(2) 0.047(3) 0.012(2) 0.020(2) 0.0060(19)
C20 0.025(2) 0.017(2) 0.018(2) -0.0004(17) 0.0051(17) -0.0023(17)
C21 0.0178(19) 0.014(2) 0.018(2) 0.0048(16) 0.0080(16) -0.0004(16)
C22 0.017(2) 0.024(2) 0.026(2) 0.0031(19) 0.0057(18) -0.0056(18)
C23 0.027(2) 0.020(2) 0.021(2) 0.0065(18) 0.0107(18) 0.0002(18)
C24 0.026(2) 0.019(2) 0.028(2) 0.0051(19) 0.0129(19) 0.0000(18)
C25 0.0171(19) 0.0091(19) 0.025(2) 0.0005(16) 0.0118(17) -0.0015(15)
C26 0.021(2) 0.012(2) 0.020(2) 0.0006(16) 0.0104(17) -0.0046(16)
C27 0.031(2) 0.012(2) 0.026(2) -0.0039(17) 0.0123(19) -0.0047(18)
C28 0.034(3) 0.014(2) 0.036(3) -0.0018(19) 0.018(2) 0.0067(19)
C29 0.021(2) 0.022(2) 0.036(3) -0.002(2) 0.0122(19) 0.0042(18)
C30 0.018(2) 0.015(2) 0.025(2) -0.0014(17) 0.0099(17) 0.0011(16)
C31 0.023(2) 0.017(2) 0.021(2) -0.0053(17) 0.0067(17) -0.0035(17)
C32 0.024(2) 0.022(2) 0.026(2) -0.0034(19) 0.0068(18) -0.0079(19)
C33 0.035(3) 0.024(2) 0.026(2) 0.002(2) 0.005(2) -0.007(2)
C34 0.018(2) 0.026(2) 0.032(3) -0.007(2) 0.0037(19) 0.0044(19)
C35 0.026(3) 0.072(4) 0.030(3) -0.015(3) 0.008(2) -0.004(3)
C36 0.023(2) 0.025(2) 0.038(3) -0.003(2) 0.006(2) -0.0021(19)
C37 0.0163(19) 0.018(2) 0.0151(19) 0.0043(16) 0.0064(15) 0.0005(16)
C38 0.023(2) 0.021(2) 0.021(2) 0.0002(18) 0.0105(17) -0.0024(18)
C39 0.025(2) 0.024(2) 0.019(2) -0.0023(18) 0.0072(17) 0.0041(19)
C40 0.018(2) 0.036(3) 0.025(2) -0.002(2) 0.0081(17) 0.0038(19)
C41 0.017(2) 0.033(3) 0.025(2) 0.005(2) 0.0088(17) -0.0020(19)
C42 0.0170(19) 0.024(2) 0.0136(19) 0.0052(17) 0.0039(15) -0.0036(17)
C43 0.017(2) 0.028(2) 0.0122(19) 0.0043(17) -0.0001(15) -0.0030(18)
C44 0.019(2) 0.036(3) 0.022(2) 0.004(2) 0.0056(17) -0.011(2)
C45 0.028(2) 0.026(3) 0.034(3) 0.002(2) 0.006(2) -0.017(2)
C46 0.026(2) 0.018(2) 0.039(3) 0.000(2) 0.000(2) -0.0021(19)
C47 0.015(2) 0.028(3) 0.035(3) -0.002(2) 0.0034(19) -0.0033(19)
C48 0.0132(19) 0.024(2) 0.018(2) 0.0024(17) 0.0018(16) -0.0052(17)
N100 0.037(3) 0.027(2) 0.040(3) -0.003(2) 0.009(2) 0.002(2)
C100 0.037(3) 0.027(2) 0.040(3) -0.003(2) 0.009(2) 0.002(2)
C101 0.037(3) 0.030(3) 0.034(3) -0.010(2) -0.009(2) 0.008(2)
C102 0.047(3) 0.019(2) 0.025(2) -0.004(2) 0.007(2) 0.005(2)
N200 0.061(4) 0.067(5) 0.055(4) -0.008(3) 0.010(3) 0.000(4)
C200 0.061(4) 0.067(5) 0.055(4) -0.008(3) 0.010(3) 0.000(4)
C201 0.053(4) 0.022(3) 0.123(8) -0.016(4) 0.020(4) -0.001(3)
C202 0.058(4) 0.030(3) 0.058(4) 0.015(3) 0.033(3) 0.013(3)

loop_
_atom_type_symbol
_atom_type_description
_atom_type_scat_dispersion_real
_atom_type_scat_dispersion_imag
_atom_type_scat_source
C C 0.0033 0.0016 'International Tables Vol C Tables 4.2.6.8 and 6.1.1.4'
H H 0.0000 0.0000 'International Tables Vol C Tables 4.2.6.8 and 6.1.1.4'
N N 0.0061 0.0033 'International Tables Vol C Tables 4.2.6.8 and 6.1.1.4'
Pd Pd -0.9988 1.0072 'International Tables Vol C Tables 4.2.6.8 and 6.1.1.4'

loop_
_geom_angle_atom_site_label_1
_geom_angle_atom_site_label_2
_geom_angle_atom_site_label_3
_geom_angle
_geom_angle_site_symmetry_1
_geom_angle_site_symmetry_3
_geom_angle_publ_flag
C1 Pd1 N2 75.85(14) . . ?
C1 Pd1 C37 174.81(16) . . ?
C37 Pd1 N2 103.44(14) . . ?
C48 Pd1 N2 164.95(15) . . ?
C48 Pd1 C1 101.92(17) . . ?
C48 Pd1 C37 80.10(17) . . ?
C1 N1 C2 113.9(3) . . ?
C1 N1 C6 124.9(3) . . ?
C6 N1 C2 120.7(3) . . ?
C5 N2 Pd1 118.8(3) . . ?
C5 N2 C25 124.0(4) . . ?
C25 N2 Pd1 116.6(2) . . ?
N1 C1 Pd1 137.9(3) . . ?
N1 C1 C4 108.2(3) . . ?
C4 C1 Pd1 111.3(3) . . ?
C3 C2 N1 99.6(3) . . ?
C3 C2 C18 112.7(4) . . ?
C18 C2 N1 107.0(3) . . ?
C19 C2 N1 115.5(4) . . ?
C19 C2 C3 112.8(4) . . ?
C19 C2 C18 109.0(4) . . ?
C2 C3 H3A 110.5 . . ?
C2 C3 H3B 110.5 . . ?
C2 C3 C4 106.0(3) . . ?
H3A C3 H3B 108.7 . . ?
C4 C3 H3A 110.5 . . ?
C4 C3 H3B 110.5 . . ?
C1 C4 C20 103.7(3) . . ?
C3 C4 C1 103.6(3) . . ?
C3 C4 C20 110.1(3) . . ?
C5 C4 C1 109.7(3) . . ?
C5 C4 C3 120.0(3) . . ?
C5 C4 C20 108.4(3) . . ?
N2 C5 C4 111.7(3) . . ?
N2 C5 C21 127.5(4) . . ?
C4 C5 C21 120.7(3) . . ?
C7 C6 N1 118.0(4) . . ?
C11 C6 N1 121.3(4) . . ?
C11 C6 C7 120.7(4) . . ?
C6 C7 C12 126.2(4) . . ?
C8 C7 C6 117.9(4) . . ?
C8 C7 C12 115.9(4) . . ?
C7 C8 H8 119.2 . . ?
C9 C8 C7 121.7(4) . . ?
C9 C8 H8 119.2 . . ?
C8 C9 H9 120.2 . . ?
C8 C9 C10 119.6(4) . . ?
C10 C9 H9 120.2 . . ?
C9 C10 H10 119.1 . . ?
C9 C10 C11 121.7(4) . . ?
C11 C10 H10 119.1 . . ?
C6 C11 C15 124.8(4) . . ?
C10 C11 C6 118.4(4) . . ?
C10 C11 C15 116.8(4) . . ?
C7 C12 H12 108.3 . . ?
C7 C12 C13 110.9(4) . . ?
C13 C12 H12 108.3 . . ?
C14 C12 C7 113.0(4) . . ?
C14 C12 H12 108.3 . . ?
C14 C12 C13 108.1(4) . . ?
C12 C13 H13A 109.5 . . ?
C12 C13 H13B 109.5 . . ?
C12 C13 H13C 109.5 . . ?
H13A C13 H13B 109.5 . . ?
H13A C13 H13C 109.5 . . ?
H13B C13 H13C 109.5 . . ?
C12 C14 H14A 109.5 . . ?
C12 C14 H14B 109.5 . . ?
C12 C14 H14C 109.5 . . ?
H14A C14 H14B 109.5 . . ?
H14A C14 H14C 109.5 . . ?
H14B C14 H14C 109.5 . . ?
C11 C15 H15 108.6 . . ?
C11 C15 C16 111.0(4) . . ?
C11 C15 C17 110.1(4) . . ?
C16 C15 H15 108.6 . . ?
C17 C15 H15 108.6 . . ?
C17 C15 C16 110.0(4) . . ?
C15 C16 H16A 109.5 . . ?
C15 C16 H16B 109.5 . . ?
C15 C16 H16C 109.5 . . ?
H16A C16 H16B 109.5 . . ?
H16A C16 H16C 109.5 . . ?
H16B C16 H16C 109.5 . . ?
C15 C17 H17A 109.5 . . ?
C15 C17 H17B 109.5 . . ?
C15 C17 H17C 109.5 . . ?
H17A C17 H17B 109.5 . . ?
H17A C17 H17C 109.5 . . ?
H17B C17 H17C 109.5 . . ?
C2 C18 H18A 109.5 . . ?
C2 C18 H18B 109.5 . . ?
C2 C18 H18C 109.5 . . ?
H18A C18 H18B 109.5 . . ?
H18A C18 H18C 109.5 . . ?
H18B C18 H18C 109.5 . . ?
C2 C19 H19A 109.5 . . ?
C2 C19 H19B 109.5 . . ?
C2 C19 H19C 109.5 . . ?
H19A C19 H19B 109.5 . . ?
H19A C19 H19C 109.5 . . ?
H19B C19 H19C 109.5 . . ?
C4 C20 H20A 109.5 . . ?
C4 C20 H20B 109.5 . . ?
C4 C20 H20C 109.5 . . ?
H20A C20 H20B 109.5 . . ?
H20A C20 H20C 109.5 . . ?
H20B C20 H20C 109.5 . . ?
C22 C21 C5 109.1(3) . . ?
C23 C21 C5 111.0(3) . . ?
C23 C21 C22 108.7(3) . . ?
C24 C21 C5 117.2(3) . . ?
C24 C21 C22 105.4(4) . . ?
C24 C21 C23 105.1(3) . . ?
C21 C22 H22A 109.5 . . ?
C21 C22 H22B 109.5 . . ?
C21 C22 H22C 109.5 . . ?
H22A C22 H22B 109.5 . . ?
H22A C22 H22C 109.5 . . ?
H22B C22 H22C 109.5 . . ?
C21 C23 H23A 109.5 . . ?
C21 C23 H23B 109.5 . . ?
C21 C23 H23C 109.5 . . ?
H23A C23 H23B 109.5 . . ?
H23A C23 H23C 109.5 . . ?
H23B C23 H23C 109.5 . . ?
C21 C24 H24A 109.5 . . ?
C21 C24 H24B 109.5 . . ?
C21 C24 H24C 109.5 . . ?
H24A C24 H24B 109.5 . . ?
H24A C24 H24C 109.5 . . ?
H24B C24 H24C 109.5 . . ?
C26 C25 N2 120.0(4) . . ?
C30 C25 N2 117.4(4) . . ?
C30 C25 C26 122.2(4) . . ?
C25 C26 C31 122.1(4) . . ?
C27 C26 C25 118.1(4) . . ?
C27 C26 C31 119.7(4) . . ?
C26 C27 H27 119.5 . . ?
C28 C27 C26 121.0(4) . . ?
C28 C27 H27 119.5 . . ?
C27 C28 H28 120.2 . . ?
C29 C28 C27 119.6(4) . . ?
C29 C28 H28 120.2 . . ?
C28 C29 H29 118.9 . . ?
C28 C29 C30 122.3(4) . . ?
C30 C29 H29 118.9 . . ?
C25 C30 C34 122.6(4) . . ?
C29 C30 C25 116.7(4) . . ?
C29 C30 C34 120.7(4) . . ?
C26 C31 H31 107.9 . . ?
C26 C31 C32 112.7(4) . . ?
C26 C31 C33 109.5(4) . . ?
C32 C31 H31 107.9 . . ?
C32 C31 C33 110.8(4) . . ?
C33 C31 H31 107.9 . . ?
C31 C32 H32A 109.5 . . ?
C31 C32 H32B 109.5 . . ?
C31 C32 H32C 109.5 . . ?
H32A C32 H32B 109.5 . . ?
H32A C32 H32C 109.5 . . ?
H32B C32 H32C 109.5 . . ?
C31 C33 H33A 109.5 . . ?
C31 C33 H33B 109.5 . . ?
C31 C33 H33C 109.5 . . ?
H33A C33 H33B 109.5 . . ?
H33A C33 H33C 109.5 . . ?
H33B C33 H33C 109.5 . . ?
C30 C34 H34 107.1 . . ?
C30 C34 C36 112.2(4) . . ?
C35 C34 C30 113.8(4) . . ?
C35 C34 H34 107.1 . . ?
C35 C34 C36 109.1(4) . . ?
C36 C34 H34 107.1 . . ?
C34 C35 H35A 109.5 . . ?
C34 C35 H35B 109.5 . . ?
C34 C35 H35C 109.5 . . ?
H35A C35 H35B 109.5 . . ?
H35A C35 H35C 109.5 . . ?
H35B C35 H35C 109.5 . . ?
C34 C36 H36A 109.5 . . ?
C34 C36 H36B 109.5 . . ?
C34 C36 H36C 109.5 . . ?
H36A C36 H36B 109.5 . . ?
H36A C36 H36C 109.5 . . ?
H36B C36 H36C 109.5 . . ?
C38 C37 Pd1 129.9(3) . . ?
C38 C37 C42 116.4(4) . . ?
C42 C37 Pd1 113.6(3) . . ?
C37 C38 H38 119.1 . . ?
C39 C38 C37 121.7(4) . . ?
C39 C38 H38 119.1 . . ?
C38 C39 H39 119.5 . . ?
C40 C39 C38 121.1(4) . . ?
C40 C39 H39 119.5 . . ?
C39 C40 H40 120.6 . . ?
C39 C40 C41 118.8(4) . . ?
C41 C40 H40 120.6 . . ?
C40 C41 H41 119.5 . . ?
C40 C41 C42 121.1(4) . . ?
C42 C41 H41 119.5 . . ?
C37 C42 C43 114.1(4) . . ?
C41 C42 C37 120.8(4) . . ?
C41 C42 C43 124.9(4) . . ?
C44 C43 C42 125.5(4) . . ?
C44 C43 C48 120.1(4) . . ?
C48 C43 C42 114.4(4) . . ?
C43 C44 H44 119.7 . . ?
C45 C44 C43 120.5(4) . . ?
C45 C44 H44 119.7 . . ?
C44 C45 H45 120.3 . . ?
C46 C45 C44 119.4(4) . . ?
C46 C45 H45 120.3 . . ?
C45 C46 H46 119.9 . . ?
C47 C46 C45 120.1(5) . . ?
C47 C46 H46 119.9 . . ?
C46 C47 H47 119.0 . . ?
C46 C47 C48 122.1(4) . . ?
C48 C47 H47 119.0 . . ?
C43 C48 Pd1 116.3(3) . . ?
C47 C48 Pd1 125.1(3) . . ?
C47 C48 C43 117.8(4) . . ?
C101 N100 H100 121.2 . . ?
C101 N100 C102 117.6(5) . 2_656 ?
C102 N100 H100 121.2 2_656 . ?
C101 C100 H10A 121.2 . . ?
C101 C100 C102 117.6(5) . 2_656 ?
C102 C100 H10A 121.2 2_656 . ?
N100 C101 H101 119.2 . . ?
N100 C101 C102 121.5(5) . . ?
C100 C101 H10B 119.2 . . ?
C100 C101 C102 121.5(5) . . ?
C102 C101 H101 119.2 . . ?
C102 C101 H10B 119.2 . . ?
N100 C102 C101 120.9(5) 2_656 . ?
N100 C102 H102 119.6 2_656 . ?
C101 C102 H102 119.6 . . ?
C201 N200 C202 121.4(6) . . ?
C201 C200 H200 119.3 . . ?
C201 C200 C202 121.4(6) . . ?
C202 C200 H200 119.3 . . ?
N200 C201 C201 120.1(4) . 2_656 ?
N200 C201 H201 120.0 . . ?
C200 C201 H20D 120.0 . . ?
C201 C201 H201 120.0 2_656 . ?
C201 C201 H20D 120.0 2_656 . ?
N200 C202 H202 120.8 . . ?
C200 C202 H20E 120.8 . . ?
C202 C202 N200 118.5(4) 2_656 . ?
C202 C202 C200 118.5(4) 2_656 . ?
C202 C202 H202 120.8 2_656 . ?
C202 C202 H20E 120.8 2_656 . ?

loop_
_geom_bond_atom_site_label_1
_geom_bond_atom_site_label_2
_geom_bond_distance
_geom_bond_site_symmetry_2
_geom_bond_publ_flag
Pd1 N2 2.210(4) . ?
Pd1 C1 2.044(4) . ?
Pd1 C37 2.085(4) . ?
Pd1 C48 1.990(4) . ?
N1 C1 1.311(5) . ?
N1 C2 1.537(5) . ?
N1 C6 1.461(5) . ?
N2 C5 1.301(5) . ?
N2 C25 1.453(5) . ?
C1 C4 1.549(5) . ?
C2 C3 1.523(6) . ?
C2 C18 1.526(7) . ?
C2 C19 1.508(6) . ?
C3 H3A 0.9900 . ?
C3 H3B 0.9900 . ?
C3 C4 1.548(5) . ?
C4 C5 1.546(6) . ?
C4 C20 1.548(6) . ?
C5 C21 1.557(5) . ?
C6 C7 1.419(6) . ?
C6 C11 1.405(6) . ?
C7 C8 1.398(6) . ?
C7 C12 1.532(6) . ?
C8 H8 0.9500 . ?
C8 C9 1.373(6) . ?
C9 H9 0.9500 . ?
C9 C10 1.382(6) . ?
C10 H10 0.9500 . ?
C10 C11 1.389(6) . ?
C11 C15 1.530(6) . ?
C12 H12 1.0000 . ?
C12 C13 1.542(6) . ?
C12 C14 1.521(7) . ?
C13 H13A 0.9800 . ?
C13 H13B 0.9800 . ?
C13 H13C 0.9800 . ?
C14 H14A 0.9800 . ?
C14 H14B 0.9800 . ?
C14 H14C 0.9800 . ?
C15 H15 1.0000 . ?
C15 C16 1.540(6) . ?
C15 C17 1.533(6) . ?
C16 H16A 0.9800 . ?
C16 H16B 0.9800 . ?
C16 H16C 0.9800 . ?
C17 H17A 0.9800 . ?
C17 H17B 0.9800 . ?
C17 H17C 0.9800 . ?
C18 H18A 0.9800 . ?
C18 H18B 0.9800 . ?
C18 H18C 0.9800 . ?
C19 H19A 0.9800 . ?
C19 H19B 0.9800 . ?
C19 H19C 0.9800 . ?
C20 H20A 0.9800 . ?
C20 H20B 0.9800 . ?
C20 H20C 0.9800 . ?
C21 C22 1.557(6) . ?
C21 C23 1.547(6) . ?
C21 C24 1.544(6) . ?
C22 H22A 0.9800 . ?
C22 H22B 0.9800 . ?
C22 H22C 0.9800 . ?
C23 H23A 0.9800 . ?
C23 H23B 0.9800 . ?
C23 H23C 0.9800 . ?
C24 H24A 0.9800 . ?
C24 H24B 0.9800 . ?
C24 H24C 0.9800 . ?
C25 C26 1.403(6) . ?
C25 C30 1.403(6) . ?
C26 C27 1.386(6) . ?
C26 C31 1.521(6) . ?
C27 H27 0.9500 . ?
C27 C28 1.386(7) . ?
C28 H28 0.9500 . ?
C28 C29 1.380(7) . ?
C29 H29 0.9500 . ?
C29 C30 1.391(6) . ?
C30 C34 1.522(6) . ?
C31 H31 1.0000 . ?
C31 C32 1.527(6) . ?
C31 C33 1.535(6) . ?
C32 H32A 0.9800 . ?
C32 H32B 0.9800 . ?
C32 H32C 0.9800 . ?
C33 H33A 0.9800 . ?
C33 H33B 0.9800 . ?
C33 H33C 0.9800 . ?
C34 H34 1.0000 . ?
C34 C35 1.521(7) . ?
C34 C36 1.529(6) . ?
C35 H35A 0.9800 . ?
C35 H35B 0.9800 . ?
C35 H35C 0.9800 . ?
C36 H36A 0.9800 . ?
C36 H36B 0.9800 . ?
C36 H36C 0.9800 . ?
C37 C38 1.400(6) . ?
C37 C42 1.417(6) . ?
C38 H38 0.9500 . ?
C38 C39 1.398(6) . ?
C39 H39 0.9500 . ?
C39 C40 1.375(7) . ?
C40 H40 0.9500 . ?
C40 C41 1.379(7) . ?
C41 H41 0.9500 . ?
C41 C42 1.406(6) . ?
C42 C43 1.456(7) . ?
C43 C44 1.396(6) . ?
C43 C48 1.417(6) . ?
C44 H44 0.9500 . ?
C44 C45 1.390(7) . ?
C45 H45 0.9500 . ?
C45 C46 1.387(7) . ?
C46 H46 0.9500 . ?
C46 C47 1.383(7) . ?
C47 H47 0.9500 . ?
C47 C48 1.384(7) . ?
N100 H100 0.8800 . ?
N100 C101 1.356(7) . ?
N100 C102 1.358(7) 2_656 ?
C100 H10A 0.9500 . ?
C100 C101 1.356(7) . ?
C100 C102 1.358(7) 2_656 ?
C101 H101 0.9500 . ?
C101 H10B 0.9500 . ?
C101 C102 1.375(8) . ?
C102 H102 0.9500 . ?
N200 C201 1.312(10) . ?
N200 C202 1.382(9) . ?
C200 H200 0.9500 . ?
C200 C201 1.312(10) . ?
C200 C202 1.382(9) . ?
C201 C201 1.328(16) 2_656 ?
C201 H201 0.9500 . ?
C201 H20D 0.9500 . ?
C202 C202 1.325(13) 2_656 ?
C202 H202 0.9500 . ?
C202 H20E 0.9500 . ?

loop_
_geom_torsion_atom_site_label_1
_geom_torsion_atom_site_label_2
_geom_torsion_atom_site_label_3
_geom_torsion_atom_site_label_4
_geom_torsion
_geom_torsion_site_symmetry_1
_geom_torsion_site_symmetry_2
_geom_torsion_site_symmetry_3
_geom_torsion_site_symmetry_4
_geom_torsion_publ_flag
Pd1 N2 C5 C4 1.2(4) . . . . ?
Pd1 N2 C5 C21 -176.4(3) . . . . ?
Pd1 N2 C25 C26 -98.9(4) . . . . ?
Pd1 N2 C25 C30 74.0(4) . . . . ?
Pd1 C1 C4 C3 -168.1(3) . . . . ?
Pd1 C1 C4 C5 -38.8(4) . . . . ?
Pd1 C1 C4 C20 76.9(3) . . . . ?
Pd1 C37 C38 C39 -179.3(3) . . . . ?
Pd1 C37 C42 C41 178.8(3) . . . . ?
Pd1 C37 C42 C43 -4.8(4) . . . . ?
N1 C1 C4 C3 -2.8(4) . . . . ?
N1 C1 C4 C5 126.5(4) . . . . ?
N1 C1 C4 C20 -117.8(4) . . . . ?
N1 C2 C3 C4 -27.8(4) . . . . ?
N1 C6 C7 C8 -179.5(4) . . . . ?
N1 C6 C7 C12 1.3(6) . . . . ?
N1 C6 C11 C10 178.2(4) . . . . ?
N1 C6 C11 C15 -4.2(6) . . . . ?
N2 C5 C21 C22 -102.1(5) . . . . ?
N2 C5 C21 C23 138.2(4) . . . . ?
N2 C5 C21 C24 17.5(6) . . . . ?
N2 C25 C26 C27 175.7(4) . . . . ?
N2 C25 C26 C31 -0.5(6) . . . . ?
N2 C25 C30 C29 -177.6(4) . . . . ?
N2 C25 C30 C34 0.2(6) . . . . ?
C1 N1 C2 C3 28.7(4) . . . . ?
C1 N1 C2 C18 -88.7(4) . . . . ?
C1 N1 C2 C19 149.7(4) . . . . ?
C1 N1 C6 C7 -105.7(5) . . . . ?
C1 N1 C6 C11 74.7(5) . . . . ?
C1 C4 C5 N2 23.4(5) . . . . ?
C1 C4 C5 C21 -158.8(3) . . . . ?
C2 N1 C1 Pd1 142.8(4) . . . . ?
C2 N1 C1 C4 -16.6(5) . . . . ?
C2 N1 C6 C7 83.2(5) . . . . ?
C2 N1 C6 C11 -96.5(5) . . . . ?
C2 C3 C4 C1 20.4(4) . . . . ?
C2 C3 C4 C5 -102.4(4) . . . . ?
C2 C3 C4 C20 130.8(4) . . . . ?
C3 C4 C5 N2 143.1(4) . . . . ?
C3 C4 C5 C21 -39.1(5) . . . . ?
C4 C5 C21 C22 80.5(5) . . . . ?
C4 C5 C21 C23 -39.3(5) . . . . ?
C4 C5 C21 C24 -160.0(4) . . . . ?
C5 N2 C25 C26 90.1(5) . . . . ?
C5 N2 C25 C30 -97.0(5) . . . . ?
C6 N1 C1 Pd1 -28.8(7) . . . . ?
C6 N1 C1 C4 171.8(4) . . . . ?
C6 N1 C2 C3 -159.3(3) . . . . ?
C6 N1 C2 C18 83.3(4) . . . . ?
C6 N1 C2 C19 -38.2(6) . . . . ?
C6 C7 C8 C9 1.4(6) . . . . ?
C6 C7 C12 C13 -122.6(5) . . . . ?
C6 C7 C12 C14 115.9(5) . . . . ?
C6 C11 C15 C16 117.3(5) . . . . ?
C6 C11 C15 C17 -120.7(4) . . . . ?
C7 C6 C11 C10 -1.4(6) . . . . ?
C7 C6 C11 C15 176.2(4) . . . . ?
C7 C8 C9 C10 -1.5(7) . . . . ?
C8 C7 C12 C13 58.2(5) . . . . ?
C8 C7 C12 C14 -63.3(5) . . . . ?
C8 C9 C10 C11 0.2(7) . . . . ?
C9 C10 C11 C6 1.3(6) . . . . ?
C9 C10 C11 C15 -176.5(4) . . . . ?
C10 C11 C15 C16 -65.1(5) . . . . ?
C10 C11 C15 C17 56.9(5) . . . . ?
C11 C6 C7 C8 0.1(6) . . . . ?
C11 C6 C7 C12 -179.1(4) . . . . ?
C12 C7 C8 C9 -179.4(4) . . . . ?
C18 C2 C3 C4 85.3(4) . . . . ?
C19 C2 C3 C4 -150.8(4) . . . . ?
C20 C4 C5 N2 -89.3(4) . . . . ?
C20 C4 C5 C21 88.5(4) . . . . ?
C25 N2 C5 C4 172.0(4) . . . . ?
C25 N2 C5 C21 -5.6(6) . . . . ?
C25 C26 C27 C28 0.2(6) . . . . ?
C25 C26 C31 C32 -131.4(4) . . . . ?
C25 C26 C31 C33 104.9(5) . . . . ?
C25 C30 C34 C35 96.5(5) . . . . ?
C25 C30 C34 C36 -139.0(4) . . . . ?
C26 C25 C30 C29 -4.8(6) . . . . ?
C26 C25 C30 C34 172.9(4) . . . . ?
C26 C27 C28 C29 -1.4(7) . . . . ?
C27 C26 C31 C32 52.5(5) . . . . ?
C27 C26 C31 C33 -71.3(5) . . . . ?
C27 C28 C29 C30 -0.5(7) . . . . ?
C28 C29 C30 C25 3.5(7) . . . . ?
C28 C29 C30 C34 -174.3(4) . . . . ?
C29 C30 C34 C35 -85.9(5) . . . . ?
C29 C30 C34 C36 38.7(6) . . . . ?
C30 C25 C26 C27 3.1(6) . . . . ?
C30 C25 C26 C31 -173.1(4) . . . . ?
C31 C26 C27 C28 176.4(4) . . . . ?
C37 C38 C39 C40 -1.0(7) . . . . ?
C37 C42 C43 C44 177.4(4) . . . . ?
C37 C42 C43 C48 -4.1(5) . . . . ?
C38 C37 C42 C41 -3.6(6) . . . . ?
C38 C37 C42 C43 172.8(4) . . . . ?
C38 C39 C40 C41 -1.7(7) . . . . ?
C39 C40 C41 C42 1.7(7) . . . . ?
C40 C41 C42 C37 1.0(7) . . . . ?
C40 C41 C42 C43 -175.0(4) . . . . ?
C41 C42 C43 C44 -6.3(7) . . . . ?
C41 C42 C43 C48 172.1(4) . . . . ?
C42 C37 C38 C39 3.6(6) . . . . ?
C42 C43 C44 C45 177.7(4) . . . . ?
C42 C43 C48 Pd1 11.7(5) . . . . ?
C42 C43 C48 C47 -178.1(4) . . . . ?
C43 C44 C45 C46 0.1(7) . . . . ?
C44 C43 C48 Pd1 -169.8(3) . . . . ?
C44 C43 C48 C47 0.4(6) . . . . ?
C44 C45 C46 C47 0.9(8) . . . . ?
C45 C46 C47 C48 -1.2(8) . . . . ?
C46 C47 C48 Pd1 169.8(4) . . . . ?
C46 C47 C48 C43 0.6(7) . . . . ?
C48 C43 C44 C45 -0.7(7) . . . . ?
N100 C101 C102 N100 -1.0(7) . . . 2_656 ?
C102 N100 C101 C102 -0.3(7) 2_656 . . . ?
C102 C100 C101 C102 -0.3(7) 2_656 . . . ?
C201 N200 C202 C202 1.8(12) . . . 2_656 ?
C201 C200 C202 C202 1.8(12) . . . 2_656 ?
C202 N200 C201 C201 -1.8(15) . . . 2_656 ?
C202 C200 C201 C201 -1.8(15) . . . 2_656 ?
